data_4314469
loop_
_publ_author_name
'Daniel L. Reger'
'Elizabeth A. Foley'
'Mark D. Smith'

_publ_contact_author_address
;
Department of Chemistry and Biochemistry
University of South Carolina
Columbia, South Carolina 29208
USA
;
_publ_contact_author_email reger@mail.chem.sc.edu
_publ_contact_author_fax '1 803 777 9521'
_publ_contact_author_name 'Professor Daniel L. Reger'
_publ_contact_author_phone '1 803 777 2587'
_publ_section_title
;
 Structural Impact of Multitopic Third-Generation Bis(1-pyrazolyl)methane
 Ligands: Double, Mononuclear Metallacyclic Silver(I) Complexes
;
_journal_name_full 'Inorganic Chemistry'
_journal_page_first 234
_journal_page_last 242
_journal_paper_doi 10.1021/ic901899r
_journal_volume 49
_journal_year 2010
_chemical_formula_moiety 'C42 H46 Ag2 N16 O4, 2(C F3 O3 S), 2(C2 H3 N)'
_chemical_formula_sum 'C48 H52 Ag2 F6 N18 O10 S2'
_chemical_formula_weight 1434.94
_chemical_name_systematic
; 
 ? 
;
_space_group_IT_number 13
_symmetry_cell_setting monoclinic
_symmetry_space_group_name_Hall '-P 2yc'
_symmetry_space_group_name_H-M 'P 1 2/c 1'
_atom_sites_solution_hydrogens geom
_atom_sites_solution_primary direct
_atom_sites_solution_secondary difmap
_audit_creation_method SHELXL-97
_cell_angle_alpha 90.00
_cell_angle_beta 96.064(2)
_cell_angle_gamma 90.00
_cell_formula_units_Z 4
_cell_length_a 20.8927(18)
_cell_length_b 13.8500(12)
_cell_length_c 20.9026(18)
_cell_measurement_reflns_used 7723
_cell_measurement_temperature 150(1)
_cell_measurement_theta_max 26.402
_cell_measurement_theta_min 2.282
_cell_volume 6014.6(9)
_computing_cell_refinement 'SAINT-Plus Version 6.45 (Bruker, 2001)'
_computing_data_collection 'SMART Version 5.625 (Bruker, 2001)'
_computing_data_reduction 'SAINT-Plus Version 6.45 (Bruker, 2001)'
_computing_molecular_graphics various
_computing_publication_material 'SHELXTL Version 6.14 (Bruker, 2000)'
_computing_structure_refinement 'SHELXL-97 (Sheldrick, 1997)'
_computing_structure_solution 'SHELXS-97 (Sheldrick, 1990)'
_diffrn_ambient_temperature 150(1)
_diffrn_measured_fraction_theta_full 0.999
_diffrn_measured_fraction_theta_max 0.999
_diffrn_measurement_device_type 'Bruker SMART APEX CCD diffractometer'
_diffrn_measurement_method 'omega scans'
_diffrn_radiation_monochromator graphite
_diffrn_radiation_source 'fine-focus sealed tube'
_diffrn_radiation_type MoK\a
_diffrn_radiation_wavelength 0.71073
_diffrn_reflns_av_R_equivalents 0.0456
_diffrn_reflns_av_sigmaI/netI 0.0297
_diffrn_reflns_limit_h_max 26
_diffrn_reflns_limit_h_min -26
_diffrn_reflns_limit_k_max 17
_diffrn_reflns_limit_k_min -17
_diffrn_reflns_limit_l_max 26
_diffrn_reflns_limit_l_min -26
_diffrn_reflns_number 72249
_diffrn_reflns_theta_full 26.41
_diffrn_reflns_theta_max 26.41
_diffrn_reflns_theta_min 1.31
_exptl_absorpt_coefficient_mu 0.808
_exptl_absorpt_correction_type none
_exptl_crystal_colour colorless
_exptl_crystal_density_diffrn 1.585
_exptl_crystal_density_meas 0
_exptl_crystal_density_method 'not measured'
_exptl_crystal_description block
_exptl_crystal_F_000 2904
_exptl_crystal_size_max 0.38
_exptl_crystal_size_mid 0.28
_exptl_crystal_size_min 0.24
_refine_diff_density_max 2.221
_refine_diff_density_min -1.658
_refine_diff_density_rms 0.081
_refine_ls_extinction_method none
_refine_ls_goodness_of_fit_ref 1.058
_refine_ls_hydrogen_treatment constr
_refine_ls_matrix_type full
_refine_ls_number_parameters 780
_refine_ls_number_reflns 12605
_refine_ls_number_restraints 0
_refine_ls_restrained_S_all 1.058
_refine_ls_R_factor_all 0.0441
_refine_ls_R_factor_gt 0.0398
_refine_ls_shift/su_max 0.001
_refine_ls_shift/su_mean 0.000
_refine_ls_structure_factor_coef Fsqd
_refine_ls_weighting_details 'calc w=1/[\s^2^(Fo^2^)+(0.0667P)^2^+1.4476P] where P=(Fo^2^+2Fc^2^)/3'
_refine_ls_weighting_scheme calc
_refine_ls_wR_factor_gt 0.1049
_refine_ls_wR_factor_ref 0.1074
_reflns_number_gt 11365
_reflns_number_total 12605
_reflns_threshold_expression >2sigma(I)
_cod_data_source_file ic901899r_si_001_4.cif
_cod_data_source_block 2a
_cod_depositor_comments
;
The following automatic conversions were performed:

'_symmetry_cell_setting' value 'Monoclinic' changed to 'monoclinic'
according to the built-in table from CIF Core dictionary named
'cif_core.dic' version 2.4.1 from 2010-06-29.

Automatic conversion script
Id: cif_fix_values 1646 2011-03-28 12:23:43Z adriana 
;
_cod_original_sg_symbol_H-M 'P 2/c'
_cod_database_code 4314469

loop_
_symmetry_equiv_pos_as_xyz
'x, y, z'
'-x, y, -z+1/2'
'-x, -y, -z'
'x, -y, z-1/2'

loop_
_atom_site_label
_atom_site_type_symbol
_atom_site_fract_x
_atom_site_fract_y
_atom_site_fract_z
_atom_site_U_iso_or_equiv
_atom_site_adp_type
_atom_site_occupancy
_atom_site_symmetry_multiplicity
_atom_site_calc_flag
_atom_site_refinement_flags
_atom_site_disorder_assembly
_atom_site_disorder_group
Ag1 Ag 0.5000 0.24704(3) 0.7500 0.04503(11) Uani 1 2 d S . .
Ag2 Ag 0.5000 0.87440(3) 0.7500 0.03644(10) Uani 1 2 d S . .
Ag3 Ag 0.0000 0.75275(4) 0.2500 0.0982(3) Uani 1 2 d S . .
Ag4 Ag 0.0000 0.13557(3) 0.2500 0.04131(10) Uani 1 2 d S . .
S1 S 0.24590(4) 0.24457(7) 0.47991(5) 0.0383(2) Uani 1 1 d . . .
S2 S 0.27475(4) 0.23990(7) 0.03696(4) 0.0383(2) Uani 1 1 d . . .
C1 C 0.61347(16) 0.2803(2) 0.87829(16) 0.0317(7) Uani 1 1 d . . .
H1 H 0.6434 0.2840 0.9188 0.038 Uiso 1 1 calc R . .
C2 C 0.41891(16) 0.7955(2) 0.87529(15) 0.0276(7) Uani 1 1 d . . .
H2 H 0.3919 0.7795 0.9106 0.033 Uiso 1 1 calc R . .
C3 C 0.11325(19) 0.7237(3) 0.37934(19) 0.0437(10) Uani 1 1 d . . .
H3 H 0.1494 0.7210 0.4147 0.052 Uiso 1 1 calc R . .
C4 C 0.13475(16) 0.2081(2) 0.18211(18) 0.0326(7) Uani 1 1 d . . .
H4 H 0.1729 0.2215 0.1584 0.039 Uiso 1 1 calc R . .
C11 C 0.65339(16) 0.1098(3) 0.87707(19) 0.0399(8) Uani 1 1 d . . .
H11 H 0.6710 0.1045 0.9207 0.048 Uiso 1 1 calc R . .
C12 C 0.65272(19) 0.0393(3) 0.8307(2) 0.0485(10) Uani 1 1 d . . .
H12 H 0.6695 -0.0244 0.8355 0.058 Uiso 1 1 calc R . .
C13 C 0.62222(19) 0.0813(3) 0.7750(2) 0.0477(10) Uani 1 1 d . . .
H13 H 0.6151 0.0495 0.7347 0.057 Uiso 1 1 calc R . .
C21 C 0.5295(2) 0.3034(3) 0.95468(16) 0.0381(8) Uani 1 1 d . . .
H21 H 0.5571 0.3080 0.9937 0.046 Uiso 1 1 calc R . .
C22 C 0.4639(2) 0.3115(2) 0.94849(18) 0.0388(9) Uani 1 1 d . . .
H22 H 0.4369 0.3232 0.9815 0.047 Uiso 1 1 calc R . .
C23 C 0.44526(19) 0.2987(3) 0.88320(18) 0.0371(8) Uani 1 1 d . . .
H23 H 0.4020 0.2994 0.8640 0.045 Uiso 1 1 calc R . .
C31 C 0.32065(16) 0.7368(3) 0.80581(18) 0.0373(8) Uani 1 1 d . . .
H31 H 0.2947 0.7182 0.8384 0.045 Uiso 1 1 calc R . .
C32 C 0.30585(17) 0.7270(3) 0.74015(19) 0.0404(8) Uani 1 1 d . . .
H32 H 0.2677 0.7005 0.7182 0.049 Uiso 1 1 calc R . .
C33 C 0.35824(17) 0.7639(2) 0.71324(16) 0.0338(7) Uani 1 1 d . . .
H33 H 0.3613 0.7671 0.6683 0.041 Uiso 1 1 calc R . .
C41 C 0.41787(19) 0.9593(3) 0.92596(18) 0.0393(9) Uani 1 1 d . . .
H41 H 0.3864 0.9480 0.9547 0.047 Uiso 1 1 calc R . .
C42 C 0.45210(19) 1.0422(3) 0.9204(2) 0.0432(9) Uani 1 1 d . . .
H42 H 0.4492 1.1003 0.9441 0.052 Uiso 1 1 calc R . .
C43 C 0.49178(19) 1.0239(3) 0.87311(18) 0.0358(8) Uani 1 1 d . . .
H43 H 0.5214 1.0693 0.8591 0.043 Uiso 1 1 calc R . .
C51 C 0.0958(2) 0.8860(3) 0.4287(2) 0.0562(11) Uani 1 1 d . . .
H51 H 0.1346 0.8905 0.4567 0.067 Uiso 1 1 calc R . .
C52 C 0.0484(3) 0.9516(3) 0.4225(2) 0.0619(13) Uani 1 1 d . . .
H52 H 0.0465 1.0111 0.4448 0.074 Uiso 1 1 calc R . .
C53 C 0.0018(2) 0.9127(3) 0.3756(2) 0.0568(11) Uani 1 1 d . . .
H53 H -0.0379 0.9431 0.3611 0.068 Uiso 1 1 calc R . .
C61 C 0.2047(3) 0.7172(4) 0.3139(4) 0.099(2) Uani 1 1 d . . .
H61 H 0.2391 0.7194 0.3475 0.119 Uiso 1 1 calc R . .
C62 C 0.2089(5) 0.7091(5) 0.2524(6) 0.130(4) Uani 1 1 d . . .
H62 H 0.2479 0.7028 0.2332 0.156 Uiso 1 1 calc R . .
C63 C 0.1479(6) 0.7108(4) 0.2192(4) 0.120(4) Uani 1 1 d . . .
H63 H 0.1381 0.7082 0.1738 0.144 Uiso 1 1 calc R . .
C71 C 0.0749(2) 0.2506(3) 0.07480(19) 0.0494(10) Uani 1 1 d . . .
H71 H 0.1105 0.2632 0.0514 0.059 Uiso 1 1 calc R . .
C72 C 0.0107(2) 0.2568(3) 0.0517(2) 0.0548(11) Uani 1 1 d . . .
H72 H -0.0071 0.2739 0.0095 0.066 Uiso 1 1 calc R . .
C73 C -0.02183(18) 0.2326(3) 0.10345(18) 0.0402(8) Uani 1 1 d . . .
H73 H -0.0674 0.2306 0.1020 0.048 Uiso 1 1 calc R . .
C81 C 0.1845(2) 0.0455(3) 0.1908(3) 0.0657(14) Uani 1 1 d . . .
H81 H 0.2167 0.0552 0.1626 0.079 Uiso 1 1 calc R . .
C82 C 0.1759(3) -0.0356(3) 0.2257(4) 0.082(2) Uani 1 1 d . . .
H82 H 0.2002 -0.0936 0.2267 0.099 Uiso 1 1 calc R . .
C83 C 0.1245(2) -0.0152(3) 0.2591(3) 0.0580(13) Uani 1 1 d . . .
H83 H 0.1072 -0.0590 0.2877 0.070 Uiso 1 1 calc R . .
C91 C 0.62940(17) 0.3634(2) 0.83629(16) 0.0338(7) Uani 1 1 d . . .
H91A H 0.6739 0.3571 0.8245 0.041 Uiso 1 1 calc R . .
H91B H 0.5994 0.3650 0.7964 0.041 Uiso 1 1 calc R . .
C92 C 0.62145(18) 0.5341(3) 0.83267(17) 0.0368(8) Uani 1 1 d . . .
H92A H 0.6572 0.5317 0.8052 0.044 Uiso 1 1 calc R . .
H92B H 0.6276 0.5920 0.8604 0.044 Uiso 1 1 calc R . .
C93 C 0.55861(17) 0.5422(2) 0.79085(15) 0.0297(7) Uani 1 1 d . . .
C94 C 0.49990(19) 0.5466(2) 0.81655(15) 0.0315(7) Uani 1 1 d . . .
C95 C 0.55725(17) 0.5431(2) 0.72389(16) 0.0326(8) Uani 1 1 d . . .
H95 H 0.5968 0.5412 0.7054 0.039 Uiso 1 1 calc R . .
C96 C 0.4958(2) 0.5596(2) 0.88813(16) 0.0396(9) Uani 1 1 d . . .
H96A H 0.4803 0.4991 0.9064 0.047 Uiso 1 1 calc R . .
H96B H 0.5392 0.5737 0.9100 0.047 Uiso 1 1 calc R . .
C97 C 0.47702(16) 0.7297(2) 0.88319(15) 0.0286(7) Uani 1 1 d . . .
H97A H 0.4976 0.7260 0.8427 0.034 Uiso 1 1 calc R . .
H97B H 0.5091 0.7533 0.9179 0.034 Uiso 1 1 calc R . .
C98 C 0.07262(19) 0.6364(2) 0.38615(18) 0.0406(8) Uani 1 1 d . . .
H98A H 0.0542 0.6380 0.4279 0.049 Uiso 1 1 calc R . .
H98B H 0.0368 0.6345 0.3512 0.049 Uiso 1 1 calc R . .
C99 C 0.07571(19) 0.4656(3) 0.37584(18) 0.0400(8) Uani 1 1 d . . .
H99A H 0.0460 0.4621 0.4097 0.048 Uiso 1 1 calc R . .
H99B H 0.1055 0.4099 0.3815 0.048 Uiso 1 1 calc R . .
C100 C 0.03719(16) 0.4600(2) 0.30999(16) 0.0302(7) Uani 1 1 d . . .
C101 C 0.06754(16) 0.4573(2) 0.25380(17) 0.0309(7) Uani 1 1 d . . .
C102 C -0.02927(16) 0.4593(2) 0.30553(17) 0.0324(7) Uani 1 1 d . . .
H102 H -0.0498 0.4601 0.3440 0.039 Uiso 1 1 calc R . .
C103 C 0.13990(17) 0.4474(3) 0.2531(2) 0.0404(9) Uani 1 1 d . . .
H10A H 0.1576 0.5078 0.2367 0.048 Uiso 1 1 calc R . .
H10B H 0.1604 0.4366 0.2974 0.048 Uiso 1 1 calc R . .
C104 C 0.13796(16) 0.2775(2) 0.23804(17) 0.0312(7) Uani 1 1 d . . .
H10C H 0.0959 0.2809 0.2558 0.037 Uiso 1 1 calc R . .
H10D H 0.1711 0.2568 0.2726 0.037 Uiso 1 1 calc R . .
C111 C 0.1888(2) 0.1489(4) 0.4931(3) 0.0649(14) Uani 1 1 d . . .
C112 C 0.3047(2) 0.1418(4) -0.0100(2) 0.0595(12) Uani 1 1 d . . .
C113 C 0.3121(4) 0.5270(5) 0.3901(5) 0.104(3) Uani 1 1 d . . .
C114 C 0.3216(5) 0.4958(4) 0.4609(5) 0.129(5) Uani 1 1 d . . .
H11A H 0.3593 0.4536 0.4679 0.194 Uiso 1 1 calc R . .
H11B H 0.2833 0.4607 0.4715 0.194 Uiso 1 1 calc R . .
H11C H 0.3281 0.5530 0.4884 0.194 Uiso 1 1 calc R . .
C115 C 0.1252(4) 0.5464(5) 0.0612(3) 0.0796(16) Uani 1 1 d . . .
C116 C 0.1824(5) 0.4928(4) 0.0647(6) 0.112(3) Uani 1 1 d . . .
H11D H 0.1899 0.4707 0.0216 0.168 Uiso 1 1 calc R . .
H11E H 0.1790 0.4368 0.0928 0.168 Uiso 1 1 calc R . .
H11F H 0.2185 0.5334 0.0822 0.168 Uiso 1 1 calc R . .
N11 N 0.60422(16) 0.1717(2) 0.78564(15) 0.0425(7) Uani 1 1 d . . .
N12 N 0.62419(14) 0.1876(2) 0.84863(14) 0.0344(7) Uani 1 1 d . . .
N21 N 0.49613(14) 0.2853(2) 0.85141(13) 0.0321(6) Uani 1 1 d . . .
N22 N 0.54806(14) 0.2879(2) 0.89635(13) 0.0300(6) Uani 1 1 d . . .
N31 N 0.40423(14) 0.7946(2) 0.75788(14) 0.0316(6) Uani 1 1 d . . .
N32 N 0.37949(13) 0.7782(2) 0.81439(13) 0.0296(6) Uani 1 1 d . . .
N41 N 0.48374(14) 0.9355(2) 0.84952(13) 0.0315(6) Uani 1 1 d . . .
N42 N 0.43732(13) 0.89682(19) 0.88286(12) 0.0273(6) Uani 1 1 d . . .
N51 N 0.02076(17) 0.8285(3) 0.35466(18) 0.0500(9) Uani 1 1 d . . .
N52 N 0.07869(17) 0.8122(2) 0.38777(17) 0.0444(8) Uani 1 1 d . . .
N61 N 0.1053(3) 0.7169(3) 0.2623(2) 0.0702(13) Uani 1 1 d . . .
N62 N 0.14163(18) 0.7220(3) 0.3196(2) 0.0559(10) Uani 1 1 d . . .
N71 N 0.01790(14) 0.2126(2) 0.15568(15) 0.0339(6) Uani 1 1 d . . .
N72 N 0.07744(14) 0.2232(2) 0.13674(14) 0.0331(6) Uani 1 1 d . . .
N81 N 0.10198(15) 0.0724(2) 0.24668(16) 0.0408(7) Uani 1 1 d . . .
N82 N 0.13978(13) 0.1083(2) 0.20338(15) 0.0361(7) Uani 1 1 d . . .
N111 N 0.3106(3) 0.5497(6) 0.3399(4) 0.119(2) Uani 1 1 d . . .
N112 N 0.0807(3) 0.5902(6) 0.0591(3) 0.124(3) Uani 1 1 d . . .
O1 O 0.62329(13) 0.44863(15) 0.87249(11) 0.0347(5) Uani 1 1 d . . .
O2 O 0.45273(12) 0.63747(16) 0.89932(10) 0.0322(5) Uani 1 1 d . . .
O3 O 0.11210(13) 0.55403(17) 0.38288(12) 0.0407(6) Uani 1 1 d . . .
O4 O 0.15414(11) 0.36851(16) 0.21310(12) 0.0352(5) Uani 1 1 d . . .
O11 O 0.21684(16) 0.2930(2) 0.42366(16) 0.0649(9) Uani 1 1 d . . .
O12 O 0.24950(15) 0.2971(2) 0.53867(16) 0.0630(9) Uani 1 1 d . . .
O13 O 0.30490(14) 0.1940(2) 0.47147(15) 0.0545(8) Uani 1 1 d . . .
O21 O 0.33077(16) 0.2968(2) 0.05231(14) 0.0596(8) Uani 1 1 d . . .
O22 O 0.22584(18) 0.2811(3) -0.00559(18) 0.0796(12) Uani 1 1 d . . .
O23 O 0.25277(16) 0.1898(3) 0.09106(16) 0.0716(10) Uani 1 1 d . . .
F11 F 0.21102(15) 0.0909(3) 0.5400(2) 0.1017(13) Uani 1 1 d . . .
F12 F 0.17766(19) 0.0956(2) 0.4403(2) 0.1091(13) Uani 1 1 d . . .
F13 F 0.13327(13) 0.1857(3) 0.50655(18) 0.0902(11) Uani 1 1 d . . .
F21 F 0.2585(2) 0.0827(3) -0.0296(2) 0.1335(19) Uani 1 1 d . . .
F22 F 0.3505(2) 0.0949(3) 0.02242(18) 0.1088(14) Uani 1 1 d . . .
F23 F 0.32741(16) 0.1785(2) -0.06261(15) 0.0808(9) Uani 1 1 d . . .

loop_
_atom_site_aniso_label
_atom_site_aniso_U_11
_atom_site_aniso_U_22
_atom_site_aniso_U_33
_atom_site_aniso_U_23
_atom_site_aniso_U_13
_atom_site_aniso_U_12
Ag1 0.0525(3) 0.0590(3) 0.02144(18) 0.000 -0.00594(15) 0.000
Ag2 0.0433(2) 0.03805(19) 0.03070(19) 0.000 0.01655(14) 0.000
Ag3 0.1410(6) 0.0546(3) 0.0800(4) 0.000 -0.0761(4) 0.000
Ag4 0.0337(2) 0.0457(2) 0.0473(2) 0.000 0.01715(16) 0.000
S1 0.0307(4) 0.0377(4) 0.0463(5) 0.0033(4) 0.0031(3) 0.0020(4)
S2 0.0351(4) 0.0418(5) 0.0376(5) -0.0079(4) 0.0021(3) 0.0043(4)
C1 0.0361(19) 0.0306(17) 0.0275(17) -0.0019(13) -0.0006(14) 0.0004(14)
C2 0.0337(17) 0.0247(15) 0.0258(16) -0.0015(12) 0.0096(13) -0.0029(13)
C3 0.045(2) 0.0319(19) 0.049(2) -0.0008(16) -0.0177(18) -0.0048(16)
C4 0.0253(16) 0.0287(16) 0.046(2) -0.0012(15) 0.0133(14) 0.0015(13)
C11 0.0307(18) 0.0348(19) 0.053(2) 0.0002(16) 0.0009(15) 0.0032(15)
C12 0.033(2) 0.040(2) 0.073(3) -0.015(2) 0.0070(19) 0.0077(17)
C13 0.035(2) 0.048(2) 0.061(3) -0.023(2) 0.0111(18) 0.0029(17)
C21 0.063(3) 0.0313(18) 0.0201(16) -0.0014(13) 0.0041(16) 0.0012(16)
C22 0.053(2) 0.0301(18) 0.0360(19) 0.0012(14) 0.0167(17) 0.0037(16)
C23 0.036(2) 0.0350(19) 0.041(2) -0.0009(15) 0.0082(16) 0.0023(15)
C31 0.0304(18) 0.0355(19) 0.048(2) -0.0061(16) 0.0140(15) -0.0032(14)
C32 0.0259(17) 0.043(2) 0.052(2) -0.0108(17) 0.0012(15) 0.0048(15)
C33 0.0407(19) 0.0320(18) 0.0278(16) -0.0048(14) -0.0007(14) 0.0069(15)
C41 0.047(2) 0.035(2) 0.039(2) -0.0103(15) 0.0203(17) 0.0000(16)
C42 0.048(2) 0.030(2) 0.054(2) -0.0123(17) 0.0182(18) -0.0040(16)
C43 0.039(2) 0.0276(16) 0.041(2) -0.0030(16) 0.0049(16) -0.0048(16)
C51 0.073(3) 0.037(2) 0.053(2) -0.0080(19) -0.018(2) -0.011(2)
C52 0.086(4) 0.037(2) 0.061(3) -0.011(2) 0.001(3) -0.007(2)
C53 0.059(3) 0.044(2) 0.067(3) -0.004(2) 0.004(2) 0.008(2)
C61 0.076(4) 0.054(3) 0.178(8) -0.012(4) 0.065(4) 0.012(3)
C62 0.153(8) 0.051(4) 0.208(11) 0.002(5) 0.122(8) 0.026(5)
C63 0.242(11) 0.035(3) 0.099(5) 0.014(3) 0.091(7) 0.026(5)
C71 0.054(2) 0.057(3) 0.039(2) 0.0045(19) 0.0148(18) -0.008(2)
C72 0.069(3) 0.057(3) 0.038(2) 0.004(2) -0.0012(19) -0.004(2)
C73 0.0354(19) 0.039(2) 0.045(2) -0.0037(16) -0.0011(16) -0.0010(16)
C81 0.048(3) 0.043(3) 0.113(4) -0.002(3) 0.039(3) 0.011(2)
C82 0.055(3) 0.033(2) 0.165(6) 0.022(3) 0.043(3) 0.014(2)
C83 0.036(2) 0.037(2) 0.102(4) 0.020(2) 0.014(2) 0.0031(18)
C91 0.0351(18) 0.0343(19) 0.0334(17) -0.0007(14) 0.0102(14) 0.0005(14)
C92 0.048(2) 0.0301(18) 0.0314(18) 0.0048(15) 0.0013(15) -0.0116(16)
C93 0.0434(19) 0.0184(15) 0.0269(16) -0.0001(12) 0.0013(14) -0.0044(13)
C94 0.054(2) 0.0188(16) 0.0214(15) 0.0019(12) 0.0019(14) 0.0035(14)
C95 0.0417(19) 0.0269(17) 0.0304(17) -0.0003(13) 0.0101(14) -0.0054(14)
C96 0.068(3) 0.0249(17) 0.0256(17) 0.0028(13) 0.0037(16) 0.0066(16)
C97 0.0372(18) 0.0243(17) 0.0250(15) 0.0005(13) 0.0058(13) -0.0034(14)
C98 0.055(2) 0.0267(18) 0.0390(19) -0.0008(15) -0.0011(16) -0.0003(16)
C99 0.046(2) 0.0292(19) 0.042(2) 0.0014(16) -0.0052(17) -0.0048(17)
C100 0.0333(18) 0.0200(16) 0.0369(17) 0.0022(12) 0.0011(14) -0.0015(12)
C101 0.0273(16) 0.0225(17) 0.0427(19) -0.0027(14) 0.0022(14) -0.0035(13)
C102 0.0356(19) 0.0247(17) 0.0370(18) 0.0022(13) 0.0045(15) 0.0012(13)
C103 0.0308(19) 0.0297(18) 0.061(2) -0.0067(17) 0.0056(17) -0.0055(14)
C104 0.0235(16) 0.0289(18) 0.0418(19) -0.0010(15) 0.0069(14) -0.0009(13)
C111 0.040(2) 0.067(3) 0.084(4) 0.027(3) -0.011(2) -0.007(2)
C112 0.052(3) 0.056(3) 0.075(3) -0.006(2) 0.024(2) 0.004(2)
C113 0.097(5) 0.061(4) 0.169(9) -0.024(5) 0.080(6) -0.009(4)
C114 0.192(11) 0.052(4) 0.161(10) -0.010(4) 0.103(9) -0.018(4)
C115 0.096(5) 0.079(4) 0.070(4) 0.015(3) 0.036(3) -0.008(4)
C116 0.123(7) 0.050(3) 0.181(9) -0.007(4) 0.099(6) -0.006(3)
N11 0.0430(18) 0.0478(19) 0.0364(17) -0.0118(14) 0.0028(14) 0.0062(15)
N12 0.0342(16) 0.0310(16) 0.0364(16) -0.0043(12) -0.0033(13) 0.0014(11)
N21 0.0316(15) 0.0394(16) 0.0250(14) 0.0026(12) 0.0014(11) -0.0004(12)
N22 0.0383(16) 0.0284(14) 0.0235(14) 0.0004(11) 0.0035(11) 0.0001(12)
N31 0.0359(16) 0.0320(15) 0.0267(14) 0.0012(11) 0.0028(12) -0.0008(12)
N32 0.0295(14) 0.0288(14) 0.0309(14) -0.0025(11) 0.0056(11) 0.0010(11)
N41 0.0334(15) 0.0316(15) 0.0302(14) -0.0035(12) 0.0065(12) -0.0021(12)
N42 0.0295(14) 0.0277(14) 0.0263(13) -0.0026(11) 0.0098(10) -0.0005(11)
N51 0.048(2) 0.0433(19) 0.055(2) -0.0087(16) -0.0135(16) 0.0042(16)
N52 0.051(2) 0.0294(16) 0.0485(19) -0.0030(13) -0.0129(15) -0.0036(14)
N61 0.123(4) 0.036(2) 0.057(3) 0.0092(18) 0.036(3) 0.012(2)
N62 0.048(2) 0.0337(18) 0.086(3) 0.0072(18) 0.009(2) 0.0012(15)
N71 0.0294(15) 0.0348(15) 0.0387(17) -0.0006(13) 0.0091(12) 0.0000(12)
N72 0.0345(15) 0.0311(15) 0.0350(15) -0.0010(12) 0.0097(12) -0.0016(12)
N81 0.0343(17) 0.0354(17) 0.0536(19) 0.0100(14) 0.0089(14) -0.0040(13)
N82 0.0268(14) 0.0292(15) 0.0544(18) -0.0018(13) 0.0139(13) 0.0017(12)
N111 0.073(4) 0.133(6) 0.157(7) 0.007(5) 0.035(4) 0.035(4)
N112 0.104(5) 0.154(6) 0.122(5) 0.072(5) 0.047(4) 0.029(5)
O1 0.0454(15) 0.0271(11) 0.0302(13) -0.0002(10) -0.0028(10) -0.0049(11)
O2 0.0486(14) 0.0246(12) 0.0252(11) 0.0003(9) 0.0123(10) -0.0033(10)
O3 0.0451(15) 0.0265(12) 0.0470(15) 0.0027(11) -0.0111(12) -0.0037(11)
O4 0.0289(12) 0.0275(12) 0.0510(14) 0.0016(11) 0.0127(10) -0.0022(10)
O11 0.061(2) 0.066(2) 0.066(2) 0.0193(17) -0.0012(16) 0.0040(16)
O12 0.0523(18) 0.068(2) 0.065(2) -0.0279(16) -0.0072(15) 0.0140(15)
O13 0.0442(17) 0.066(2) 0.0550(18) 0.0041(14) 0.0153(14) 0.0095(14)
O21 0.071(2) 0.0595(19) 0.0463(17) -0.0070(14) -0.0020(15) -0.0235(16)
O22 0.068(2) 0.091(3) 0.074(2) -0.021(2) -0.0258(18) 0.034(2)
O23 0.053(2) 0.108(3) 0.058(2) -0.0026(19) 0.0255(16) -0.0097(19)
F11 0.0568(18) 0.099(2) 0.145(3) 0.077(2) -0.0122(18) -0.0167(17)
F12 0.106(3) 0.0605(18) 0.148(3) -0.028(2) -0.043(2) -0.0174(19)
F13 0.0333(15) 0.123(3) 0.114(3) 0.037(2) 0.0034(15) -0.0015(16)
F21 0.153(4) 0.086(2) 0.175(4) -0.082(3) 0.082(3) -0.059(3)
F22 0.127(3) 0.106(3) 0.101(3) 0.023(2) 0.045(2) 0.077(3)
F23 0.076(2) 0.111(2) 0.0606(18) -0.0064(17) 0.0310(15) 0.0035(18)

loop_
_atom_type_symbol
_atom_type_description
_atom_type_scat_dispersion_real
_atom_type_scat_dispersion_imag
_atom_type_scat_source
C C 0.0033 0.0016 'International Tables Vol C Tables 4.2.6.8 and 6.1.1.4'
H H 0.0000 0.0000 'International Tables Vol C Tables 4.2.6.8 and 6.1.1.4'
Ag Ag -0.8971 1.1015 'International Tables Vol C Tables 4.2.6.8 and 6.1.1.4'
F F 0.0171 0.0103 'International Tables Vol C Tables 4.2.6.8 and 6.1.1.4'
N N 0.0061 0.0033 'International Tables Vol C Tables 4.2.6.8 and 6.1.1.4'
O O 0.0106 0.0060 'International Tables Vol C Tables 4.2.6.8 and 6.1.1.4'
S S 0.1246 0.1234 'International Tables Vol C Tables 4.2.6.8 and 6.1.1.4'

loop_
_geom_angle_atom_site_label_1
_geom_angle_atom_site_label_2
_geom_angle_atom_site_label_3
_geom_angle
_geom_angle_site_symmetry_1
_geom_angle_site_symmetry_3
_geom_angle_publ_flag
N21 Ag1 N21 152.03(16) . 2_656 ?
N21 Ag1 N11 86.09(10) . . ?
N21 Ag1 N11 105.86(11) 2_656 . ?
N21 Ag1 N11 105.87(11) . 2_656 ?
N21 Ag1 N11 86.09(11) 2_656 2_656 ?
N11 Ag1 N11 129.75(16) . 2_656 ?
N41 Ag2 N41 136.92(15) . 2_656 ?
N41 Ag2 N31 84.24(10) . . ?
N41 Ag2 N31 116.88(10) 2_656 . ?
N41 Ag2 N31 116.88(10) . 2_656 ?
N41 Ag2 N31 84.24(10) 2_656 2_656 ?
N31 Ag2 N31 122.76(15) . 2_656 ?
N61 Ag3 N61 154.5(2) . 2 ?
N61 Ag3 N51 84.95(14) . . ?
N61 Ag3 N51 106.22(13) 2 . ?
N61 Ag3 N51 106.22(13) . 2 ?
N61 Ag3 N51 84.95(14) 2 2 ?
N51 Ag3 N51 128.69(17) . 2 ?
N71 Ag4 N71 124.91(15) 2 . ?
N71 Ag4 N81 85.19(11) 2 2 ?
N71 Ag4 N81 115.72(11) . 2 ?
N71 Ag4 N81 115.72(11) 2 . ?
N71 Ag4 N81 85.19(11) . . ?
N81 Ag4 N81 135.52(15) 2 . ?
O12 S1 O11 116.7(2) . . ?
O12 S1 O13 112.67(19) . . ?
O11 S1 O13 114.8(2) . . ?
O12 S1 C111 102.5(3) . . ?
O11 S1 C111 103.7(2) . . ?
O13 S1 C111 104.3(2) . . ?
O22 S2 O21 116.4(2) . . ?
O22 S2 O23 115.0(2) . . ?
O21 S2 O23 114.4(2) . . ?
O22 S2 C112 103.3(2) . . ?
O21 S2 C112 102.3(2) . . ?
O23 S2 C112 102.6(2) . . ?
N12 C1 N22 111.4(3) . . ?
N12 C1 C91 111.9(3) . . ?
N22 C1 C91 111.5(3) . . ?
N12 C1 H1 107.3 . . ?
N22 C1 H1 107.3 . . ?
C91 C1 H1 107.3 . . ?
N42 C2 N32 111.7(3) . . ?
N42 C2 C97 111.6(3) . . ?
N32 C2 C97 111.6(3) . . ?
N42 C2 H2 107.2 . . ?
N32 C2 H2 107.2 . . ?
C97 C2 H2 107.2 . . ?
N62 C3 N52 112.2(3) . . ?
N62 C3 C98 111.1(3) . . ?
N52 C3 C98 112.3(3) . . ?
N62 C3 H3 107.0 . . ?
N52 C3 H3 107.0 . . ?
C98 C3 H3 107.0 . . ?
N82 C4 N72 111.3(3) . . ?
N82 C4 C104 111.9(3) . . ?
N72 C4 C104 112.1(3) . . ?
N82 C4 H4 107.0 . . ?
N72 C4 H4 107.0 . . ?
C104 C4 H4 107.0 . . ?
N12 C11 C12 106.7(3) . . ?
N12 C11 H11 126.7 . . ?
C12 C11 H11 126.7 . . ?
C11 C12 C13 105.2(4) . . ?
C11 C12 H12 127.4 . . ?
C13 C12 H12 127.4 . . ?
N11 C13 C12 111.5(4) . . ?
N11 C13 H13 124.3 . . ?
C12 C13 H13 124.3 . . ?
N22 C21 C22 108.1(3) . . ?
N22 C21 H21 125.9 . . ?
C22 C21 H21 125.9 . . ?
C21 C22 C23 104.8(3) . . ?
C21 C22 H22 127.6 . . ?
C23 C22 H22 127.6 . . ?
N21 C23 C22 110.7(3) . . ?
N21 C23 H23 124.6 . . ?
C22 C23 H23 124.6 . . ?
N32 C31 C32 106.2(3) . . ?
N32 C31 H31 126.9 . . ?
C32 C31 H31 126.9 . . ?
C33 C32 C31 105.3(3) . . ?
C33 C32 H32 127.3 . . ?
C31 C32 H32 127.3 . . ?
N31 C33 C32 112.1(3) . . ?
N31 C33 H33 124.0 . . ?
C32 C33 H33 124.0 . . ?
N42 C41 C42 106.7(3) . . ?
N42 C41 H41 126.7 . . ?
C42 C41 H41 126.7 . . ?
C41 C42 C43 105.4(3) . . ?
C41 C42 H42 127.3 . . ?
C43 C42 H42 127.3 . . ?
N41 C43 C42 112.0(3) . . ?
N41 C43 H43 124.0 . . ?
C42 C43 H43 124.0 . . ?
C52 C51 N52 107.9(4) . . ?
C52 C51 H51 126.1 . . ?
N52 C51 H51 126.1 . . ?
C51 C52 C53 104.9(4) . . ?
C51 C52 H52 127.5 . . ?
C53 C52 H52 127.5 . . ?
N51 C53 C52 111.0(4) . . ?
N51 C53 H53 124.5 . . ?
C52 C53 H53 124.5 . . ?
C62 C61 N62 105.2(8) . . ?
C62 C61 H61 127.4 . . ?
N62 C61 H61 127.4 . . ?
C61 C62 C63 109.8(7) . . ?
C61 C62 H62 125.1 . . ?
C63 C62 H62 125.1 . . ?
N61 C63 C62 107.8(8) . . ?
N61 C63 H63 126.1 . . ?
C62 C63 H63 126.1 . . ?
N72 C71 C72 107.1(3) . . ?
N72 C71 H71 126.5 . . ?
C72 C71 H71 126.5 . . ?
C71 C72 C73 104.6(4) . . ?
C71 C72 H72 127.7 . . ?
C73 C72 H72 127.7 . . ?
N71 C73 C72 112.2(4) . . ?
N71 C73 H73 123.9 . . ?
C72 C73 H73 123.9 . . ?
N82 C81 C82 107.4(4) . . ?
N82 C81 H81 126.3 . . ?
C82 C81 H81 126.3 . . ?
C81 C82 C83 104.9(4) . . ?
C81 C82 H82 127.5 . . ?
C83 C82 H82 127.5 . . ?
N81 C83 C82 111.9(4) . . ?
N81 C83 H83 124.0 . . ?
C82 C83 H83 124.0 . . ?
O1 C91 C1 106.7(3) . . ?
O1 C91 H91A 110.4 . . ?
C1 C91 H91A 110.4 . . ?
O1 C91 H91B 110.4 . . ?
C1 C91 H91B 110.4 . . ?
H91A C91 H91B 108.6 . . ?
O1 C92 C93 111.4(3) . . ?
O1 C92 H92A 109.3 . . ?
C93 C92 H92A 109.3 . . ?
O1 C92 H92B 109.3 . . ?
C93 C92 H92B 109.3 . . ?
H92A C92 H92B 108.0 . . ?
C94 C93 C95 117.5(3) . . ?
C94 C93 C92 122.0(3) . . ?
C95 C93 C92 120.5(3) . . ?
C95 C94 C93 120.0(3) 2_656 . ?
C95 C94 C96 118.0(3) 2_656 . ?
C93 C94 C96 121.9(3) . . ?
C94 C95 C93 122.4(3) 2_656 . ?
C94 C95 H95 118.8 2_656 . ?
C93 C95 H95 118.8 . . ?
O2 C96 C94 110.5(3) . . ?
O2 C96 H96A 109.5 . . ?
C94 C96 H96A 109.5 . . ?
O2 C96 H96B 109.5 . . ?
C94 C96 H96B 109.5 . . ?
H96A C96 H96B 108.1 . . ?
O2 C97 C2 105.3(3) . . ?
O2 C97 H97A 110.7 . . ?
C2 C97 H97A 110.7 . . ?
O2 C97 H97B 110.7 . . ?
C2 C97 H97B 110.7 . . ?
H97A C97 H97B 108.8 . . ?
O3 C98 C3 108.0(3) . . ?
O3 C98 H98A 110.1 . . ?
C3 C98 H98A 110.1 . . ?
O3 C98 H98B 110.1 . . ?
C3 C98 H98B 110.1 . . ?
H98A C98 H98B 108.4 . . ?
O3 C99 C100 111.1(3) . . ?
O3 C99 H99A 109.4 . . ?
C100 C99 H99A 109.4 . . ?
O3 C99 H99B 109.4 . . ?
C100 C99 H99B 109.4 . . ?
H99A C99 H99B 108.0 . . ?
C102 C100 C101 119.1(3) . . ?
C102 C100 C99 119.5(3) . . ?
C101 C100 C99 121.3(3) . . ?
C100 C101 C102 118.5(3) . 2 ?
C100 C101 C103 123.5(3) . . ?
C102 C101 C103 117.9(3) 2 . ?
C100 C102 C101 122.3(3) . 2 ?
C100 C102 H102 118.8 . . ?
C101 C102 H102 118.8 2 . ?
O4 C103 C101 110.1(3) . . ?
O4 C103 H10A 109.6 . . ?
C101 C103 H10A 109.6 . . ?
O4 C103 H10B 109.6 . . ?
C101 C103 H10B 109.6 . . ?
H10A C103 H10B 108.2 . . ?
O4 C104 C4 105.9(3) . . ?
O4 C104 H10C 110.6 . . ?
C4 C104 H10C 110.6 . . ?
O4 C104 H10D 110.6 . . ?
C4 C104 H10D 110.6 . . ?
H10C C104 H10D 108.7 . . ?
F11 C111 F13 109.0(5) . . ?
F11 C111 F12 107.3(5) . . ?
F13 C111 F12 108.1(4) . . ?
F11 C111 S1 111.8(3) . . ?
F13 C111 S1 110.7(4) . . ?
F12 C111 S1 109.8(4) . . ?
F22 C112 F21 109.5(5) . . ?
F22 C112 F23 108.3(4) . . ?
F21 C112 F23 107.2(5) . . ?
F22 C112 S2 111.8(4) . . ?
F21 C112 S2 110.7(3) . . ?
F23 C112 S2 109.3(3) . . ?
N111 C113 C114 174.3(9) . . ?
C113 C114 H11A 109.5 . . ?
C113 C114 H11B 109.5 . . ?
H11A C114 H11B 109.5 . . ?
C113 C114 H11C 109.5 . . ?
H11A C114 H11C 109.5 . . ?
H11B C114 H11C 109.5 . . ?
N112 C115 C116 178.5(10) . . ?
C115 C116 H11D 109.5 . . ?
C115 C116 H11E 109.5 . . ?
H11D C116 H11E 109.5 . . ?
C115 C116 H11F 109.5 . . ?
H11D C116 H11F 109.5 . . ?
H11E C116 H11F 109.5 . . ?
C13 N11 N12 104.5(3) . . ?
C13 N11 Ag1 127.2(3) . . ?
N12 N11 Ag1 113.4(2) . . ?
C11 N12 N11 112.1(3) . . ?
C11 N12 C1 127.0(3) . . ?
N11 N12 C1 120.8(3) . . ?
C23 N21 N22 105.9(3) . . ?
C23 N21 Ag1 129.2(2) . . ?
N22 N21 Ag1 124.5(2) . . ?
C21 N22 N21 110.4(3) . . ?
C21 N22 C1 128.1(3) . . ?
N21 N22 C1 121.4(3) . . ?
C33 N31 N32 104.0(3) . . ?
C33 N31 Ag2 131.9(2) . . ?
N32 N31 Ag2 123.7(2) . . ?
C31 N32 N31 112.4(3) . . ?
C31 N32 C2 127.3(3) . . ?
N31 N32 C2 120.0(3) . . ?
C43 N41 N42 104.0(3) . . ?
C43 N41 Ag2 130.6(2) . . ?
N42 N41 Ag2 119.9(2) . . ?
C41 N42 N41 111.8(3) . . ?
C41 N42 C2 126.7(3) . . ?
N41 N42 C2 121.1(3) . . ?
C53 N51 N52 105.2(3) . . ?
C53 N51 Ag3 130.6(3) . . ?
N52 N51 Ag3 117.1(3) . . ?
N51 N52 C51 111.1(3) . . ?
N51 N52 C3 120.9(3) . . ?
C51 N52 C3 128.0(3) . . ?
C63 N61 N62 104.5(7) . . ?
C63 N61 Ag3 130.7(6) . . ?
N62 N61 Ag3 122.9(3) . . ?
C61 N62 N61 112.7(6) . . ?
C61 N62 C3 125.3(5) . . ?
N61 N62 C3 121.8(4) . . ?
C73 N71 N72 104.5(3) . . ?
C73 N71 Ag4 130.9(3) . . ?
N72 N71 Ag4 122.5(2) . . ?
C71 N72 N71 111.6(3) . . ?
C71 N72 C4 127.7(3) . . ?
N71 N72 C4 120.7(3) . . ?
C83 N81 N82 104.3(3) . . ?
C83 N81 Ag4 130.9(3) . . ?
N82 N81 Ag4 119.0(2) . . ?
C81 N82 N81 111.4(3) . . ?
C81 N82 C4 126.5(3) . . ?
N81 N82 C4 121.6(3) . . ?
C91 O1 C92 111.9(3) . . ?
C97 O2 C96 112.8(3) . . ?
C98 O3 C99 112.7(3) . . ?
C104 O4 C103 113.1(3) . . ?

loop_
_geom_bond_atom_site_label_1
_geom_bond_atom_site_label_2
_geom_bond_distance
_geom_bond_site_symmetry_2
_geom_bond_publ_flag
Ag1 N21 2.195(3) . ?
Ag1 N21 2.195(3) 2_656 ?
Ag1 N11 2.458(3) . ?
Ag1 N11 2.458(3) 2_656 ?
Ag2 N41 2.304(3) . ?
Ag2 N41 2.304(3) 2_656 ?
Ag2 N31 2.307(3) . ?
Ag2 N31 2.307(3) 2_656 ?
Ag3 N61 2.244(5) . ?
Ag3 N61 2.244(5) 2 ?
Ag3 N51 2.424(3) . ?
Ag3 N51 2.424(3) 2 ?
Ag4 N71 2.306(3) 2 ?
Ag4 N71 2.307(3) . ?
Ag4 N81 2.311(3) 2 ?
Ag4 N81 2.311(3) . ?
S1 O12 1.423(3) . ?
S1 O11 1.432(3) . ?
S1 O13 1.445(3) . ?
S1 C111 1.824(5) . ?
S2 O22 1.403(3) . ?
S2 O21 1.420(3) . ?
S2 O23 1.443(3) . ?
S2 C112 1.825(5) . ?
C1 N12 1.452(4) . ?
C1 N22 1.460(4) . ?
C1 C91 1.507(5) . ?
C1 H1 1.0000 . ?
C2 N42 1.460(4) . ?
C2 N32 1.461(4) . ?
C2 C97 1.513(5) . ?
C2 H2 1.0000 . ?
C3 N62 1.438(6) . ?
C3 N52 1.442(5) . ?
C3 C98 1.493(5) . ?
C3 H3 1.0000 . ?
C4 N82 1.452(4) . ?
C4 N72 1.462(5) . ?
C4 C104 1.510(5) . ?
C4 H4 1.0000 . ?
C11 N12 1.346(5) . ?
C11 C12 1.375(5) . ?
C11 H11 0.9500 . ?
C12 C13 1.393(6) . ?
C12 H12 0.9500 . ?
C13 N11 1.333(5) . ?
C13 H13 0.9500 . ?
C21 N22 1.335(4) . ?
C21 C22 1.369(6) . ?
C21 H21 0.9500 . ?
C22 C23 1.390(5) . ?
C22 H22 0.9500 . ?
C23 N21 1.325(5) . ?
C23 H23 0.9500 . ?
C31 N32 1.351(4) . ?
C31 C32 1.381(5) . ?
C31 H31 0.9500 . ?
C32 C33 1.381(5) . ?
C32 H32 0.9500 . ?
C33 N31 1.336(4) . ?
C33 H33 0.9500 . ?
C41 N42 1.343(4) . ?
C41 C42 1.364(6) . ?
C41 H41 0.9500 . ?
C42 C43 1.380(5) . ?
C42 H42 0.9500 . ?
C43 N41 1.324(5) . ?
C43 H43 0.9500 . ?
C51 C52 1.340(7) . ?
C51 N52 1.357(5) . ?
C51 H51 0.9500 . ?
C52 C53 1.412(6) . ?
C52 H52 0.9500 . ?
C53 N51 1.321(6) . ?
C53 H53 0.9500 . ?
C61 C62 1.303(12) . ?
C61 N62 1.337(7) . ?
C61 H61 0.9500 . ?
C62 C63 1.385(13) . ?
C62 H62 0.9500 . ?
C63 N61 1.334(9) . ?
C63 H63 0.9500 . ?
C71 N72 1.344(5) . ?
C71 C72 1.378(6) . ?
C71 H71 0.9500 . ?
C72 C73 1.379(6) . ?
C72 H72 0.9500 . ?
C73 N71 1.329(5) . ?
C73 H73 0.9500 . ?
C81 N82 1.323(5) . ?
C81 C82 1.362(7) . ?
C81 H81 0.9500 . ?
C82 C83 1.369(7) . ?
C82 H82 0.9500 . ?
C83 N81 1.317(5) . ?
C83 H83 0.9500 . ?
C91 O1 1.415(4) . ?
C91 H91A 0.9900 . ?
C91 H91B 0.9900 . ?
C92 O1 1.445(4) . ?
C92 C93 1.503(5) . ?
C92 H92A 0.9900 . ?
C92 H92B 0.9900 . ?
C93 C94 1.391(5) . ?
C93 C95 1.397(4) . ?
C94 C95 1.389(5) 2_656 ?
C94 C96 1.518(5) . ?
C95 C94 1.389(5) 2_656 ?
C95 H95 0.9500 . ?
C96 O2 1.440(4) . ?
C96 H96A 0.9900 . ?
C96 H96B 0.9900 . ?
C97 O2 1.427(4) . ?
C97 H97A 0.9900 . ?
C97 H97B 0.9900 . ?
C98 O3 1.413(4) . ?
C98 H98A 0.9900 . ?
C98 H98B 0.9900 . ?
C99 O3 1.440(4) . ?
C99 C100 1.521(5) . ?
C99 H99A 0.9900 . ?
C99 H99B 0.9900 . ?
C100 C102 1.382(5) . ?
C100 C101 1.393(5) . ?
C101 C102 1.403(5) 2 ?
C101 C103 1.520(5) . ?
C102 C101 1.403(5) 2 ?
C102 H102 0.9500 . ?
C103 O4 1.426(4) . ?
C103 H10A 0.9900 . ?
C103 H10B 0.9900 . ?
C104 O4 1.418(4) . ?
C104 H10C 0.9900 . ?
C104 H10D 0.9900 . ?
C111 F11 1.314(5) . ?
C111 F13 1.325(6) . ?
C111 F12 1.327(7) . ?
C112 F22 1.288(6) . ?
C112 F21 1.298(6) . ?
C112 F23 1.343(6) . ?
C113 N111 1.093(10) . ?
C113 C114 1.533(14) . ?
C114 H11A 0.9800 . ?
C114 H11B 0.9800 . ?
C114 H11C 0.9800 . ?
C115 N112 1.107(8) . ?
C115 C116 1.404(11) . ?
C116 H11D 0.9800 . ?
C116 H11E 0.9800 . ?
C116 H11F 0.9800 . ?
N11 N12 1.357(4) . ?
N21 N22 1.359(4) . ?
N31 N32 1.358(4) . ?
N41 N42 1.362(4) . ?
N51 N52 1.348(5) . ?
N61 N62 1.349(6) . ?
N71 N72 1.353(4) . ?
N81 N82 1.357(4) . ?

loop_
_geom_torsion_atom_site_label_1
_geom_torsion_atom_site_label_2
_geom_torsion_atom_site_label_3
_geom_torsion_atom_site_label_4
_geom_torsion
_geom_torsion_site_symmetry_1
_geom_torsion_site_symmetry_2
_geom_torsion_site_symmetry_3
_geom_torsion_site_symmetry_4
_geom_torsion_publ_flag
N12 C11 C12 C13 0.3(4) . . . . ?
C11 C12 C13 N11 -0.6(5) . . . . ?
N22 C21 C22 C23 0.6(4) . . . . ?
C21 C22 C23 N21 -1.0(4) . . . . ?
N32 C31 C32 C33 0.1(4) . . . . ?
C31 C32 C33 N31 0.6(4) . . . . ?
N42 C41 C42 C43 -0.4(5) . . . . ?
C41 C42 C43 N41 0.1(5) . . . . ?
N52 C51 C52 C53 0.1(6) . . . . ?
C51 C52 C53 N51 -0.4(6) . . . . ?
N62 C61 C62 C63 1.3(8) . . . . ?
C61 C62 C63 N61 -2.2(8) . . . . ?
N72 C71 C72 C73 0.5(5) . . . . ?
C71 C72 C73 N71 0.1(5) . . . . ?
N82 C81 C82 C83 -0.5(7) . . . . ?
C81 C82 C83 N81 -0.2(7) . . . . ?
N12 C1 C91 O1 -174.4(3) . . . . ?
N22 C1 C91 O1 60.1(3) . . . . ?
O1 C92 C93 C94 58.8(4) . . . . ?
O1 C92 C93 C95 -119.5(3) . . . . ?
C95 C93 C94 C95 5.6(4) . . . 2_656 ?
C92 C93 C94 C95 -172.7(3) . . . 2_656 ?
C95 C93 C94 C96 -171.6(3) . . . . ?
C92 C93 C94 C96 10.0(5) . . . . ?
C94 C93 C95 C94 -1.0(4) . . . 2_656 ?
C92 C93 C95 C94 177.4(3) . . . 2_656 ?
C95 C94 C96 O2 -48.1(4) 2_656 . . . ?
C93 C94 C96 O2 129.2(3) . . . . ?
N42 C2 C97 O2 158.4(2) . . . . ?
N32 C2 C97 O2 -75.9(3) . . . . ?
N62 C3 C98 O3 58.6(4) . . . . ?
N52 C3 C98 O3 -174.8(3) . . . . ?
O3 C99 C100 C102 -115.7(4) . . . . ?
O3 C99 C100 C101 63.1(4) . . . . ?
C102 C100 C101 C102 3.4(4) . . . 2 ?
C99 C100 C101 C102 -175.4(3) . . . 2 ?
C102 C100 C101 C103 -173.5(3) . . . . ?
C99 C100 C101 C103 7.7(5) . . . . ?
C101 C100 C102 C101 -0.9(4) . . . 2 ?
C99 C100 C102 C101 177.9(3) . . . 2 ?
C100 C101 C103 O4 126.6(3) . . . . ?
C102 C101 C103 O4 -50.4(4) 2 . . . ?
N82 C4 C104 O4 161.0(3) . . . . ?
N72 C4 C104 O4 -73.1(3) . . . . ?
O12 S1 C111 F11 -64.2(5) . . . . ?
O11 S1 C111 F11 174.0(4) . . . . ?
O13 S1 C111 F11 53.5(5) . . . . ?
O12 S1 C111 F13 57.6(4) . . . . ?
O11 S1 C111 F13 -64.3(4) . . . . ?
O13 S1 C111 F13 175.2(3) . . . . ?
O12 S1 C111 F12 176.8(3) . . . . ?
O11 S1 C111 F12 55.0(4) . . . . ?
O13 S1 C111 F12 -65.6(4) . . . . ?
O22 S2 C112 F22 -179.6(4) . . . . ?
O21 S2 C112 F22 59.1(4) . . . . ?
O23 S2 C112 F22 -59.8(4) . . . . ?
O22 S2 C112 F21 -57.3(5) . . . . ?
O21 S2 C112 F21 -178.6(4) . . . . ?
O23 S2 C112 F21 62.5(4) . . . . ?
O22 S2 C112 F23 60.5(4) . . . . ?
O21 S2 C112 F23 -60.8(4) . . . . ?
O23 S2 C112 F23 -179.7(3) . . . . ?
C12 C13 N11 N12 0.7(4) . . . . ?
C12 C13 N11 Ag1 -134.7(3) . . . . ?
N21 Ag1 N11 C13 126.1(4) . . . . ?
N21 Ag1 N11 C13 -79.6(4) 2_656 . . . ?
N11 Ag1 N11 C13 18.7(3) 2_656 . . . ?
N21 Ag1 N11 N12 -6.1(3) . . . . ?
N21 Ag1 N11 N12 148.2(2) 2_656 . . . ?
N11 Ag1 N11 N12 -113.5(3) 2_656 . . . ?
C12 C11 N12 N11 0.1(4) . . . . ?
C12 C11 N12 C1 -179.8(3) . . . . ?
C13 N11 N12 C11 -0.5(4) . . . . ?
Ag1 N11 N12 C11 142.0(3) . . . . ?
C13 N11 N12 C1 179.5(3) . . . . ?
Ag1 N11 N12 C1 -38.1(4) . . . . ?
N22 C1 N12 C11 -99.1(4) . . . . ?
C91 C1 N12 C11 135.4(4) . . . . ?
N22 C1 N12 N11 81.0(4) . . . . ?
C91 C1 N12 N11 -44.5(4) . . . . ?
C22 C23 N21 N22 0.9(4) . . . . ?
C22 C23 N21 Ag1 173.3(2) . . . . ?
N21 Ag1 N21 C23 91.0(3) 2_656 . . . ?
N11 Ag1 N21 C23 -151.9(3) . . . . ?
N11 Ag1 N21 C23 -21.6(3) 2_656 . . . ?
N21 Ag1 N21 N22 -97.9(3) 2_656 . . . ?
N11 Ag1 N21 N22 19.2(3) . . . . ?
N11 Ag1 N21 N22 149.5(2) 2_656 . . . ?
C22 C21 N22 N21 -0.1(4) . . . . ?
C22 C21 N22 C1 176.1(3) . . . . ?
C23 N21 N22 C21 -0.5(4) . . . . ?
Ag1 N21 N22 C21 -173.3(2) . . . . ?
C23 N21 N22 C1 -177.0(3) . . . . ?
Ag1 N21 N22 C1 10.2(4) . . . . ?
N12 C1 N22 C21 121.2(4) . . . . ?
C91 C1 N22 C21 -113.0(4) . . . . ?
N12 C1 N22 N21 -63.0(4) . . . . ?
C91 C1 N22 N21 62.8(4) . . . . ?
C32 C33 N31 N32 -1.1(4) . . . . ?
C32 C33 N31 Ag2 -174.4(2) . . . . ?
N41 Ag2 N31 C33 151.5(3) . . . . ?
N41 Ag2 N31 C33 11.0(3) 2_656 . . . ?
N31 Ag2 N31 C33 -90.1(3) 2_656 . . . ?
N41 Ag2 N31 N32 -20.6(3) . . . . ?
N41 Ag2 N31 N32 -161.1(2) 2_656 . . . ?
N31 Ag2 N31 N32 97.8(3) 2_656 . . . ?
C32 C31 N32 N31 -0.9(4) . . . . ?
C32 C31 N32 C2 -173.8(3) . . . . ?
C33 N31 N32 C31 1.3(4) . . . . ?
Ag2 N31 N32 C31 175.2(2) . . . . ?
C33 N31 N32 C2 174.7(3) . . . . ?
Ag2 N31 N32 C2 -11.3(4) . . . . ?
N42 C2 N32 C31 -125.0(3) . . . . ?
C97 C2 N32 C31 109.2(4) . . . . ?
N42 C2 N32 N31 62.6(4) . . . . ?
C97 C2 N32 N31 -63.2(4) . . . . ?
C42 C43 N41 N42 0.2(4) . . . . ?
C42 C43 N41 Ag2 153.2(3) . . . . ?
N41 Ag2 N41 C43 -13.8(3) 2_656 . . . ?
N31 Ag2 N41 C43 -137.7(3) . . . . ?
N31 Ag2 N41 C43 98.4(3) 2_656 . . . ?
N41 Ag2 N41 N42 135.6(2) 2_656 . . . ?
N31 Ag2 N41 N42 11.7(2) . . . . ?
N31 Ag2 N41 N42 -112.3(2) 2_656 . . . ?
C42 C41 N42 N41 0.6(4) . . . . ?
C42 C41 N42 C2 173.6(3) . . . . ?
C43 N41 N42 C41 -0.5(4) . . . . ?
Ag2 N41 N42 C41 -157.0(2) . . . . ?
C43 N41 N42 C2 -173.9(3) . . . . ?
Ag2 N41 N42 C2 29.6(4) . . . . ?
N32 C2 N42 C41 112.6(4) . . . . ?
C97 C2 N42 C41 -121.6(4) . . . . ?
N32 C2 N42 N41 -75.0(4) . . . . ?
C97 C2 N42 N41 50.7(4) . . . . ?
C52 C53 N51 N52 0.5(5) . . . . ?
C52 C53 N51 Ag3 -148.2(4) . . . . ?
N61 Ag3 N51 C53 135.4(4) . . . . ?
N61 Ag3 N51 C53 -68.0(4) 2 . . . ?
N51 Ag3 N51 C53 28.6(4) 2 . . . ?
N61 Ag3 N51 N52 -10.3(3) . . . . ?
N61 Ag3 N51 N52 146.3(3) 2 . . . ?
N51 Ag3 N51 N52 -117.1(3) 2 . . . ?
C53 N51 N52 C51 -0.5(5) . . . . ?
Ag3 N51 N52 C51 153.2(3) . . . . ?
C53 N51 N52 C3 177.4(4) . . . . ?
Ag3 N51 N52 C3 -29.0(5) . . . . ?
C52 C51 N52 N51 0.3(6) . . . . ?
C52 C51 N52 C3 -177.4(4) . . . . ?
N62 C3 N52 N51 74.9(5) . . . . ?
C98 C3 N52 N51 -51.1(5) . . . . ?
N62 C3 N52 C51 -107.7(5) . . . . ?
C98 C3 N52 C51 126.3(4) . . . . ?
C62 C63 N61 N62 2.0(7) . . . . ?
C62 C63 N61 Ag3 166.2(4) . . . . ?
N61 Ag3 N61 C63 96.3(5) 2 . . . ?
N51 Ag3 N61 C63 -146.0(5) . . . . ?
N51 Ag3 N61 C63 -17.1(5) 2 . . . ?
N61 Ag3 N61 N62 -102.1(3) 2 . . . ?
N51 Ag3 N61 N62 15.6(3) . . . . ?
N51 Ag3 N61 N62 144.5(3) 2 . . . ?
C62 C61 N62 N61 0.0(7) . . . . ?
C62 C61 N62 C3 174.8(5) . . . . ?
C63 N61 N62 C61 -1.3(5) . . . . ?
Ag3 N61 N62 C61 -167.0(3) . . . . ?
C63 N61 N62 C3 -176.3(4) . . . . ?
Ag3 N61 N62 C3 18.0(5) . . . . ?
N52 C3 N62 C61 117.2(5) . . . . ?
C98 C3 N62 C61 -116.2(5) . . . . ?
N52 C3 N62 N61 -68.5(5) . . . . ?
C98 C3 N62 N61 58.1(5) . . . . ?
C72 C73 N71 N72 -0.6(4) . . . . ?
C72 C73 N71 Ag4 -164.3(3) . . . . ?
N71 Ag4 N71 C73 -98.1(3) 2 . . . ?
N81 Ag4 N71 C73 4.8(4) 2 . . . ?
N81 Ag4 N71 C73 143.7(3) . . . . ?
N71 Ag4 N71 N72 100.8(3) 2 . . . ?
N81 Ag4 N71 N72 -156.4(2) 2 . . . ?
N81 Ag4 N71 N72 -17.4(3) . . . . ?
C72 C71 N72 N71 -0.9(5) . . . . ?
C72 C71 N72 C4 -179.1(4) . . . . ?
C73 N71 N72 C71 0.9(4) . . . . ?
Ag4 N71 N72 C71 166.3(3) . . . . ?
C73 N71 N72 C4 179.3(3) . . . . ?
Ag4 N71 N72 C4 -15.3(4) . . . . ?
N82 C4 N72 C71 -117.0(4) . . . . ?
C104 C4 N72 C71 116.7(4) . . . . ?
N82 C4 N72 N71 64.9(4) . . . . ?
C104 C4 N72 N71 -61.3(4) . . . . ?
C82 C83 N81 N82 0.8(6) . . . . ?
C82 C83 N81 Ag4 152.8(4) . . . . ?
N71 Ag4 N81 C83 95.1(5) 2 . . . ?
N71 Ag4 N81 C83 -138.2(5) . . . . ?
N81 Ag4 N81 C83 -15.8(4) 2 . . . ?
N71 Ag4 N81 N82 -116.3(3) 2 . . . ?
N71 Ag4 N81 N82 10.4(3) . . . . ?
N81 Ag4 N81 N82 132.8(3) 2 . . . ?
C82 C81 N82 N81 1.1(6) . . . . ?
C82 C81 N82 C4 173.1(4) . . . . ?
C83 N81 N82 C81 -1.2(5) . . . . ?
Ag4 N81 N82 C81 -157.2(3) . . . . ?
C83 N81 N82 C4 -173.6(4) . . . . ?
Ag4 N81 N82 C4 30.4(4) . . . . ?
N72 C4 N82 C81 113.3(5) . . . . ?
C104 C4 N82 C81 -120.3(5) . . . . ?
N72 C4 N82 N81 -75.4(4) . . . . ?
C104 C4 N82 N81 51.0(4) . . . . ?
C1 C91 O1 C92 -165.5(3) . . . . ?
C93 C92 O1 C91 72.3(4) . . . . ?
C2 C97 O2 C96 160.8(3) . . . . ?
C94 C96 O2 C97 -68.2(4) . . . . ?
C3 C98 O3 C99 -168.2(3) . . . . ?
C100 C99 O3 C98 68.9(4) . . . . ?
C4 C104 O4 C103 161.6(3) . . . . ?
C101 C103 O4 C104 -67.2(4) . . . . ?
